data_7014545
loop_
_publ_author_name
'Ye, Hong-De'
'Ding, Guan-Yu'
'Xie, Ming-Shi'
'Li, Yi-Zhi'
'Yan, Hong'

_publ_section_title
;
 Reactivity of the 16e Cp*Co half-sandwich complex containing a
 chelating 1,2-dicarba-closo-dodecaborane-1,2-dithiolate ligand towards
 alkynes.
;
_journal_issue 10
_journal_name_full 'Dalton transactions (Cambridge, England : 2003)'
_journal_page_first 2306
_journal_page_last 2313
_journal_paper_doi 10.1039/c0dt00933d
_journal_volume 40
_journal_year 2011
_chemical_formula_sum 'C77 H90 B20 Cl2 Co2 N4 O5 S4'
_chemical_formula_weight 1684.73
_chemical_name_systematic
;
?
;
_space_group_IT_number 2
_symmetry_space_group_name_Hall '-P 1'
_symmetry_space_group_name_H-M 'P -1'
_atom_sites_solution_hydrogens geom
_atom_sites_solution_primary direct
_atom_sites_solution_secondary difmap
_audit_creation_method SHELXL-97
_cell_angle_alpha 87.561(2)
_cell_angle_beta 69.562(3)
_cell_angle_gamma 81.836(2)
_cell_formula_units_Z 1
_cell_length_a 11.9529(19)
_cell_length_b 13.509(2)
_cell_length_c 14.2512(15)
_cell_measurement_temperature 291(2)
_cell_volume 2134.4(5)
_computing_structure_refinement 'SHELXL-97 (Sheldrick, 1997)'
_computing_structure_solution 'SHELXS-97 (Sheldrick, 1990)'
_diffrn_ambient_temperature 291(2)
_diffrn_measured_fraction_theta_full 1.000
_diffrn_measured_fraction_theta_max 1.000
_diffrn_radiation_monochromator graphite
_diffrn_radiation_source 'fine-focus sealed tube'
_diffrn_radiation_type MoK\a
_diffrn_radiation_wavelength 0.71073
_diffrn_reflns_av_R_equivalents 0.0570
_diffrn_reflns_av_sigmaI/netI 0.0659
_diffrn_reflns_limit_h_max 14
_diffrn_reflns_limit_h_min -14
_diffrn_reflns_limit_k_max 16
_diffrn_reflns_limit_k_min -16
_diffrn_reflns_limit_l_max 17
_diffrn_reflns_limit_l_min -17
_diffrn_reflns_number 19782
_diffrn_reflns_theta_full 26.00
_diffrn_reflns_theta_max 26.00
_diffrn_reflns_theta_min 1.52
_exptl_absorpt_coefficient_mu 0.601
_exptl_absorpt_correction_T_max 0.8893
_exptl_absorpt_correction_T_min 0.8498
_exptl_absorpt_correction_type multi-scan
_exptl_crystal_density_diffrn 1.311
_exptl_crystal_density_method 'not measured'
_exptl_crystal_F_000 872
_exptl_crystal_size_max 0.28
_exptl_crystal_size_mid 0.22
_exptl_crystal_size_min 0.20
_refine_diff_density_max 0.476
_refine_diff_density_min -0.833
_refine_diff_density_rms 0.063
_refine_ls_extinction_method none
_refine_ls_goodness_of_fit_ref 1.046
_refine_ls_hydrogen_treatment constr
_refine_ls_matrix_type full
_refine_ls_number_parameters 534
_refine_ls_number_reflns 8410
_refine_ls_number_restraints 0
_refine_ls_restrained_S_all 1.046
_refine_ls_R_factor_all 0.0806
_refine_ls_R_factor_gt 0.0617
_refine_ls_shift/su_max 0.000
_refine_ls_shift/su_mean 0.000
_refine_ls_structure_factor_coef Fsqd
_refine_ls_weighting_details 'calc w=1/[\s^2^(Fo^2^)+(0.0497P)^2^+1.5415P] where P=(Fo^2^+2Fc^2^)/3'
_refine_ls_weighting_scheme calc
_refine_ls_wR_factor_gt 0.1223
_refine_ls_wR_factor_ref 0.1272
_reflns_number_gt 6389
_reflns_number_total 8410
_reflns_threshold_expression >2sigma(I)
_cod_data_source_file C0DT00933D.TXT
_cod_data_source_block 3
_cod_original_cell_volume 2134.3(6)
_cod_original_sg_symbol_H-M P-1
_cod_database_code 7014545

loop_
_symmetry_equiv_pos_as_xyz
'x, y, z'
'-x, -y, -z'

loop_
_atom_site_label
_atom_site_type_symbol
_atom_site_fract_x
_atom_site_fract_y
_atom_site_fract_z
_atom_site_U_iso_or_equiv
_atom_site_adp_type
_atom_site_occupancy
_atom_site_symmetry_multiplicity
_atom_site_calc_flag
_atom_site_refinement_flags
_atom_site_disorder_assembly
_atom_site_disorder_group
B3 B 0.3817(4) 0.7630(3) 0.7508(3) 0.0391(9) Uani 1 1 d . . .
H3 H 0.3819 0.7505 0.8275 0.047 Uiso 1 1 calc R . .
B4 B 0.2917(4) 0.6981(3) 0.6951(3) 0.0397(9) Uani 1 1 d . . .
H4 H 0.2324 0.6451 0.7396 0.048 Uiso 1 1 calc R . .
B5 B 0.3810(4) 0.6740(3) 0.5655(3) 0.0377(9) Uani 1 1 d . . .
H5 H 0.3799 0.6042 0.5289 0.045 Uiso 1 1 calc R . .
B6 B 0.5137(4) 0.7266(3) 0.5360(3) 0.0403(9) Uani 1 1 d . . .
H6 H 0.5981 0.6911 0.4805 0.048 Uiso 1 1 calc R . .
B7 B 0.4749(4) 0.8571(3) 0.5486(3) 0.0375(9) Uani 1 1 d . . .
H7 H 0.5359 0.9060 0.4984 0.045 Uiso 1 1 calc R . .
B8 B 0.3903(4) 0.8880(3) 0.6865(3) 0.0416(9) Uani 1 1 d . . .
H8 H 0.3949 0.9554 0.7249 0.050 Uiso 1 1 calc R . .
B9 B 0.2509(4) 0.8333(3) 0.7151(3) 0.0453(10) Uani 1 1 d . . .
H9 H 0.1663 0.8661 0.7721 0.054 Uiso 1 1 calc R . .
B10 B 0.2527(4) 0.7783(3) 0.6011(3) 0.0392(9) Uani 1 1 d . . .
H10 H 0.1687 0.7764 0.5862 0.047 Uiso 1 1 calc R . .
B11 B 0.3875(4) 0.7971(3) 0.4995(3) 0.0376(8) Uani 1 1 d . . .
H11 H 0.3880 0.8079 0.4224 0.045 Uiso 1 1 calc R . .
B12 B 0.3165(4) 0.8909(3) 0.5952(3) 0.0381(9) Uani 1 1 d . . .
H12 H 0.2742 0.9636 0.5776 0.046 Uiso 1 1 calc R . .
C1 C 0.4502(3) 0.6810(3) 0.6497(3) 0.0372(7) Uani 1 1 d . . .
C2 C 0.5091(3) 0.7841(3) 0.6453(3) 0.0377(8) Uani 1 1 d . . .
C3 C 0.6492(3) 0.7021(3) 0.9097(2) 0.0367(7) Uani 1 1 d . . .
C4 C 0.6040(3) 0.6395(2) 0.8491(2) 0.0337(7) Uani 1 1 d . . .
C5 C 0.5092(3) 0.5936(3) 0.9025(3) 0.0382(8) Uani 1 1 d . . .
H5A H 0.4838 0.6041 0.9713 0.046 Uiso 1 1 calc R . .
C6 C 0.4439(3) 0.5344(2) 0.8732(3) 0.0399(8) Uani 1 1 d . . .
H6A H 0.3915 0.5017 0.9253 0.048 Uiso 1 1 calc R . .
C7 C 0.4419(3) 0.5146(2) 0.7794(3) 0.0344(7) Uani 1 1 d . . .
C8 C 0.3643(3) 0.4479(2) 0.7548(2) 0.0351(7) Uani 1 1 d . . .
C9 C 0.6810(3) 0.8786(3) 0.9242(3) 0.0396(8) Uani 1 1 d . . .
C10 C 0.7563(4) 0.8603(3) 0.9839(3) 0.0453(9) Uani 1 1 d . . .
H10A H 0.7844 0.7946 0.9949 0.054 Uiso 1 1 calc R . .
C11 C 0.7886(4) 0.9370(3) 1.0258(3) 0.0465(9) Uani 1 1 d . . .
H11A H 0.8369 0.9230 1.0649 0.056 Uiso 1 1 calc R . .
C12 C 0.7486(3) 1.0344(3) 1.0090(3) 0.0427(8) Uani 1 1 d . . .
H12A H 0.7711 1.0868 1.0358 0.051 Uiso 1 1 calc R . .
C13 C 0.6328(3) 1.1543(3) 0.9311(3) 0.0401(8) Uani 1 1 d . . .
H13A H 0.6548 1.2065 0.9584 0.048 Uiso 1 1 calc R . .
C14 C 0.5620(3) 1.1747(3) 0.8720(3) 0.0436(8) Uani 1 1 d . . .
H14A H 0.5362 1.2406 0.8599 0.052 Uiso 1 1 calc R . .
C15 C 0.5294(3) 1.0981(3) 0.8311(3) 0.0424(8) Uani 1 1 d . . .
H15A H 0.4821 1.1129 0.7912 0.051 Uiso 1 1 calc R . .
C16 C 0.5642(3) 1.0033(3) 0.8476(3) 0.0449(9) Uani 1 1 d . . .
H16A H 0.5392 0.9529 0.8204 0.054 Uiso 1 1 calc R . .
C17 C 0.6397(3) 0.9771(2) 0.9067(2) 0.0349(7) Uani 1 1 d . . .
C18 C 0.6713(3) 1.0554(3) 0.9497(2) 0.0392(8) Uani 1 1 d . . .
C19 C 0.2388(3) 0.3165(3) 0.8045(3) 0.0381(8) Uani 1 1 d . . .
C20 C 0.2907(3) 0.2542(3) 0.7223(3) 0.0397(8) Uani 1 1 d . . .
H20A H 0.3691 0.2585 0.6797 0.048 Uiso 1 1 calc R . .
C21 C 0.2251(4) 0.1839(3) 0.7027(3) 0.0440(9) Uani 1 1 d . . .
H21A H 0.2595 0.1421 0.6469 0.053 Uiso 1 1 calc R . .
C22 C 0.1084(3) 0.1773(3) 0.7675(2) 0.0383(8) Uani 1 1 d . . .
H22A H 0.0651 0.1304 0.7551 0.046 Uiso 1 1 calc R . .
C23 C -0.0593(3) 0.2318(3) 0.9167(3) 0.0457(9) Uani 1 1 d . . .
H23A H -0.1029 0.1859 0.9030 0.055 Uiso 1 1 calc R . .
C24 C -0.1091(3) 0.2867(2) 0.9984(3) 0.0395(8) Uani 1 1 d . . .
H24A H -0.1860 0.2776 1.0410 0.047 Uiso 1 1 calc R . .
C25 C -0.0490(3) 0.3602(3) 1.0240(3) 0.0424(8) Uani 1 1 d . . .
H25A H -0.0838 0.3994 1.0817 0.051 Uiso 1 1 calc R . .
C26 C 0.0629(3) 0.3683(3) 0.9575(3) 0.0398(8) Uani 1 1 d . . .
H26A H 0.1040 0.4166 0.9705 0.048 Uiso 1 1 calc R . .
C27 C 0.1220(3) 0.3089(3) 0.8699(3) 0.0357(7) Uani 1 1 d . . .
C28 C 0.0564(3) 0.2395(3) 0.8497(3) 0.0450(9) Uani 1 1 d . . .
C29 C 0.8234(3) 0.5437(3) 0.5699(3) 0.0417(8) Uani 1 1 d . . .
C30 C 0.7876(3) 0.4817(3) 0.6543(3) 0.0404(8) Uani 1 1 d . . .
C31 C 0.8173(3) 0.5175(3) 0.7402(3) 0.0389(8) Uani 1 1 d . . .
C32 C 0.8668(3) 0.6033(3) 0.7056(3) 0.0398(8) Uani 1 1 d . . .
C33 C 0.8745(3) 0.6221(3) 0.6045(3) 0.0396(8) Uani 1 1 d . . .
C34 C 0.8005(3) 0.5259(3) 0.4773(3) 0.0447(9) Uani 1 1 d . . .
H34B H 0.7160 0.5426 0.4886 0.067 Uiso 1 1 calc R . .
H34C H 0.8253 0.4567 0.4583 0.067 Uiso 1 1 calc R . .
H34A H 0.8453 0.5668 0.4247 0.067 Uiso 1 1 calc R . .
C35 C 0.7399(3) 0.3803(3) 0.6564(3) 0.0455(9) Uani 1 1 d . . .
H35A H 0.6575 0.3924 0.6598 0.068 Uiso 1 1 calc R . .
H35B H 0.7449 0.3431 0.7141 0.068 Uiso 1 1 calc R . .
H35C H 0.7878 0.3427 0.5968 0.068 Uiso 1 1 calc R . .
C36 C 0.8121(3) 0.4635(3) 0.8316(3) 0.0400(8) Uani 1 1 d . . .
H36A H 0.8897 0.4263 0.8234 0.060 Uiso 1 1 calc R . .
H36B H 0.7532 0.4182 0.8457 0.060 Uiso 1 1 calc R . .
H36C H 0.7900 0.5101 0.8862 0.060 Uiso 1 1 calc R . .
C37 C 0.9225(3) 0.6694(3) 0.7543(3) 0.0404(8) Uani 1 1 d . . .
H37A H 0.8600 0.7092 0.8058 0.061 Uiso 1 1 calc R . .
H37B H 0.9685 0.7124 0.7049 0.061 Uiso 1 1 calc R . .
H37C H 0.9744 0.6287 0.7833 0.061 Uiso 1 1 calc R . .
C38 C 0.9268(3) 0.6998(3) 0.5350(3) 0.0462(9) Uani 1 1 d . . .
H38A H 1.0099 0.6769 0.4982 0.069 Uiso 1 1 calc R . .
H38B H 0.9210 0.7592 0.5720 0.069 Uiso 1 1 calc R . .
H38C H 0.8838 0.7144 0.4893 0.069 Uiso 1 1 calc R . .
C39 C 0.8903(7) 0.0902(6) 0.5784(6) 0.052(2) Uani 0.50 1 d P . .
H39A H 0.8818 0.1439 0.5330 0.062 Uiso 0.50 1 calc PR . .
H39B H 0.8168 0.0600 0.5964 0.062 Uiso 0.50 1 calc PR . .
Cl1 Cl 0.8755(2) 0.15187(15) 0.68569(14) 0.0525(5) Uani 0.50 1 d P . .
Cl2 Cl 1.0000 0.0000 0.5000 0.0493(3) Uani 1 2 d S . .
Co1 Co 0.69113(4) 0.61882(3) 0.70500(3) 0.02937(12) Uani 1 1 d . . .
N1 N 0.6538(3) 0.7972(2) 0.8827(2) 0.0375(6) Uani 1 1 d . . .
H1A H 0.6369 0.8115 0.8294 0.045 Uiso 1 1 calc R . .
N2 N 0.3119(3) 0.3818(2) 0.8238(2) 0.0385(7) Uani 1 1 d . . .
H2A H 0.3227 0.3791 0.8805 0.046 Uiso 1 1 calc R . .
O1 O 0.6806(2) 0.66296(17) 0.97908(17) 0.0383(5) Uani 1 1 d . . .
O2 O 0.3635(2) 0.44982(17) 0.66900(18) 0.0403(6) Uani 1 1 d . . .
O1W O 0.9997(5) 0.9003(4) 0.7192(4) 0.0530(14) Uani 0.50 1 d P . .
H1WC H 0.9643 0.9585 0.7397 0.064 Uiso 0.50 1 d PR . .
H1WD H 1.0157 0.8986 0.6563 0.064 Uiso 0.50 1 d PR . .
S1 S 0.53965(7) 0.57043(6) 0.67342(6) 0.03233(18) Uani 1 1 d . . .
S2 S 0.64500(8) 0.78001(6) 0.66468(7) 0.0392(2) Uani 1 1 d . . .

loop_
_atom_site_aniso_label
_atom_site_aniso_U_11
_atom_site_aniso_U_22
_atom_site_aniso_U_33
_atom_site_aniso_U_23
_atom_site_aniso_U_13
_atom_site_aniso_U_12
B3 0.037(2) 0.039(2) 0.039(2) 0.0001(17) -0.0087(17) -0.0095(17)
B4 0.033(2) 0.050(2) 0.040(2) 0.0077(18) -0.0161(17) -0.0121(18)
B5 0.039(2) 0.033(2) 0.044(2) 0.0032(16) -0.0179(18) -0.0053(17)
B6 0.037(2) 0.038(2) 0.041(2) -0.0028(17) -0.0098(17) 0.0015(17)
B7 0.0318(19) 0.037(2) 0.039(2) 0.0019(17) -0.0057(17) -0.0086(16)
B8 0.042(2) 0.036(2) 0.047(2) -0.0005(17) -0.0161(19) -0.0047(18)
B9 0.030(2) 0.053(3) 0.044(2) -0.0040(19) -0.0047(18) 0.0015(19)
B10 0.032(2) 0.042(2) 0.043(2) 0.0095(17) -0.0140(17) -0.0071(17)
B11 0.033(2) 0.039(2) 0.036(2) 0.0003(16) -0.0083(16) 0.0021(16)
B12 0.036(2) 0.040(2) 0.037(2) -0.0021(16) -0.0106(17) -0.0066(17)
C1 0.0327(17) 0.0387(18) 0.0423(19) -0.0007(15) -0.0158(15) -0.0040(15)
C2 0.0326(17) 0.0364(18) 0.0434(19) -0.0001(15) -0.0108(15) -0.0085(15)
C3 0.0393(18) 0.0423(19) 0.0314(16) 0.0056(14) -0.0131(14) -0.0138(15)
C4 0.0325(17) 0.0321(17) 0.0365(17) -0.0034(13) -0.0131(14) -0.0002(14)
C5 0.044(2) 0.0373(18) 0.0348(17) 0.0078(14) -0.0139(15) -0.0117(16)
C6 0.047(2) 0.0316(17) 0.0341(17) 0.0071(14) -0.0023(15) -0.0131(16)
C7 0.0312(17) 0.0271(16) 0.0394(18) -0.0033(13) -0.0051(14) -0.0037(13)
C8 0.0312(17) 0.0301(17) 0.0346(18) 0.0007(14) 0.0011(14) -0.0062(14)
C9 0.0381(19) 0.0405(19) 0.0382(18) -0.0026(15) -0.0108(15) -0.0041(16)
C10 0.048(2) 0.041(2) 0.047(2) 0.0036(16) -0.0160(18) -0.0103(17)
C11 0.042(2) 0.043(2) 0.054(2) 0.0014(17) -0.0149(18) -0.0087(17)
C12 0.044(2) 0.0400(19) 0.048(2) 0.0021(16) -0.0176(17) -0.0137(16)
C13 0.0310(17) 0.0399(19) 0.0427(19) 0.0013(15) -0.0027(15) -0.0100(15)
C14 0.042(2) 0.0370(19) 0.0419(19) 0.0020(15) -0.0073(16) 0.0068(16)
C15 0.0373(19) 0.045(2) 0.0366(18) -0.0146(15) -0.0092(15) 0.0162(16)
C16 0.044(2) 0.044(2) 0.047(2) -0.0070(16) -0.0171(17) -0.0020(17)
C17 0.0256(16) 0.0367(18) 0.0395(18) -0.0124(14) -0.0093(14) 0.0032(14)
C18 0.044(2) 0.0409(19) 0.0295(16) -0.0022(14) -0.0096(15) -0.0015(16)
C19 0.0327(17) 0.048(2) 0.0371(18) -0.0005(15) -0.0130(15) -0.0133(16)
C20 0.046(2) 0.0395(19) 0.0329(17) 0.0059(14) -0.0106(15) -0.0125(16)
C21 0.052(2) 0.042(2) 0.0374(18) -0.0009(15) -0.0116(17) -0.0119(17)
C22 0.042(2) 0.0386(18) 0.0355(17) 0.0038(15) -0.0146(15) -0.0090(16)
C23 0.040(2) 0.045(2) 0.050(2) -0.0022(17) -0.0089(17) -0.0182(17)
C24 0.0405(19) 0.0316(17) 0.046(2) 0.0127(15) -0.0138(16) -0.0092(15)
C25 0.0389(19) 0.048(2) 0.0415(19) 0.0064(16) -0.0155(16) -0.0082(17)
C26 0.0385(19) 0.046(2) 0.0393(18) -0.0017(15) -0.0166(15) -0.0120(16)
C27 0.0304(17) 0.0375(18) 0.0421(18) 0.0024(14) -0.0152(15) -0.0080(14)
C28 0.042(2) 0.047(2) 0.050(2) -0.0085(17) -0.0153(17) -0.0171(17)
C29 0.0290(17) 0.051(2) 0.0399(19) -0.0019(16) -0.0052(15) -0.0068(16)
C30 0.0378(19) 0.0380(18) 0.0390(19) -0.0069(15) -0.0067(15) 0.0006(15)
C31 0.0250(16) 0.051(2) 0.0401(18) 0.0098(16) -0.0115(14) -0.0039(15)
C32 0.0316(18) 0.052(2) 0.0380(18) 0.0032(16) -0.0142(15) -0.0079(16)
C33 0.0338(18) 0.048(2) 0.0368(18) 0.0077(15) -0.0110(15) -0.0118(16)
C34 0.042(2) 0.044(2) 0.044(2) -0.0122(16) -0.0156(17) 0.0136(17)
C35 0.041(2) 0.041(2) 0.044(2) -0.0029(16) -0.0028(17) -0.0054(17)
C36 0.0335(18) 0.046(2) 0.0423(19) 0.0137(16) -0.0159(15) -0.0075(15)
C37 0.0352(18) 0.0378(19) 0.050(2) -0.0126(16) -0.0227(16) 0.0150(15)
C38 0.041(2) 0.049(2) 0.044(2) 0.0061(17) -0.0064(16) -0.0124(17)
C39 0.038(4) 0.057(5) 0.051(5) 0.012(4) -0.006(4) -0.006(4)
Cl1 0.0627(12) 0.0501(11) 0.0439(10) 0.0125(8) -0.0156(9) -0.0161(9)
Cl2 0.0445(7) 0.0533(8) 0.0480(7) -0.0003(6) -0.0098(6) -0.0157(6)
Co1 0.0287(2) 0.0334(2) 0.0295(2) 0.00228(17) -0.01328(18) -0.00757(18)
N1 0.0405(16) 0.0340(15) 0.0400(15) 0.0047(12) -0.0151(13) -0.0096(13)
N2 0.0340(15) 0.0457(17) 0.0347(15) 0.0010(13) -0.0071(12) -0.0147(13)
O1 0.0424(13) 0.0388(13) 0.0365(12) 0.0134(10) -0.0147(11) -0.0163(11)
O2 0.0457(14) 0.0326(12) 0.0463(14) 0.0139(11) -0.0193(12) -0.0126(11)
O1W 0.048(3) 0.054(3) 0.059(3) 0.011(3) -0.017(3) -0.023(3)
S1 0.0314(4) 0.0369(4) 0.0311(4) 0.0011(3) -0.0107(3) -0.0130(3)
S2 0.0380(5) 0.0337(4) 0.0458(5) 0.0023(4) -0.0133(4) -0.0076(4)

loop_
_atom_type_symbol
_atom_type_description
_atom_type_scat_dispersion_real
_atom_type_scat_dispersion_imag
_atom_type_scat_source
C C 0.0033 0.0016 'International Tables Vol C Tables 4.2.6.8 and 6.1.1.4'
H H 0.0000 0.0000 'International Tables Vol C Tables 4.2.6.8 and 6.1.1.4'
B B 0.0013 0.0007 'International Tables Vol C Tables 4.2.6.8 and 6.1.1.4'
N N 0.0061 0.0033 'International Tables Vol C Tables 4.2.6.8 and 6.1.1.4'
O O 0.0106 0.0060 'International Tables Vol C Tables 4.2.6.8 and 6.1.1.4'
S S 0.1246 0.1234 'International Tables Vol C Tables 4.2.6.8 and 6.1.1.4'
Co Co 0.3494 0.9721 'International Tables Vol C Tables 4.2.6.8 and 6.1.1.4'
Cl Cl 0.1484 0.1585 'International Tables Vol C Tables 4.2.6.8 and 6.1.1.4'

loop_
_geom_angle_atom_site_label_1
_geom_angle_atom_site_label_2
_geom_angle_atom_site_label_3
_geom_angle
_geom_angle_site_symmetry_1
_geom_angle_site_symmetry_3
_geom_angle_publ_flag
C1 B3 C2 55.5(2) . . ?
C1 B3 B4 58.3(2) . . ?
C2 B3 B4 102.9(3) . . ?
C1 B3 B8 101.6(3) . . ?
C2 B3 B8 59.0(2) . . ?
B4 B3 B8 103.8(3) . . ?
C1 B3 B9 100.9(3) . . ?
C2 B3 B9 102.2(3) . . ?
B4 B3 B9 57.7(2) . . ?
B8 B3 B9 57.3(2) . . ?
C1 B3 H3 126.4 . . ?
C2 B3 H3 125.1 . . ?
B4 B3 H3 123.8 . . ?
B8 B3 H3 124.3 . . ?
B9 B3 H3 125.7 . . ?
C1 B4 B5 56.7(2) . . ?
C1 B4 B9 104.0(3) . . ?
B5 B4 B9 109.0(3) . . ?
C1 B4 B10 103.6(3) . . ?
B5 B4 B10 62.0(2) . . ?
B9 B4 B10 59.2(2) . . ?
C1 B4 B3 57.3(2) . . ?
B5 B4 B3 107.3(3) . . ?
B9 B4 B3 62.7(2) . . ?
B10 B4 B3 109.8(3) . . ?
C1 B4 H4 127.0 . . ?
B5 B4 H4 121.3 . . ?
B9 B4 H4 121.6 . . ?
B10 B4 H4 121.7 . . ?
B3 B4 H4 120.6 . . ?
C1 B5 B6 58.0(2) . . ?
C1 B5 B4 60.5(2) . . ?
B6 B5 B4 109.4(3) . . ?
C1 B5 B10 104.7(3) . . ?
B6 B5 B10 107.6(3) . . ?
B4 B5 B10 59.8(2) . . ?
C1 B5 B11 105.9(3) . . ?
B6 B5 B11 62.7(2) . . ?
B4 B5 B11 107.4(3) . . ?
B10 B5 B11 57.2(2) . . ?
C1 B5 H5 124.1 . . ?
B6 B5 H5 120.5 . . ?
B4 B5 H5 120.7 . . ?
B10 B5 H5 123.9 . . ?
B11 B5 H5 122.3 . . ?
C1 B6 B5 59.5(2) . . ?
C1 B6 C2 57.2(2) . . ?
B5 B6 C2 106.9(3) . . ?
C1 B6 B7 105.6(3) . . ?
B5 B6 B7 107.7(3) . . ?
C2 B6 B7 61.4(2) . . ?
C1 B6 B11 106.5(3) . . ?
B5 B6 B11 62.1(2) . . ?
C2 B6 B11 106.3(3) . . ?
B7 B6 B11 57.0(2) . . ?
C1 B6 H6 123.9 . . ?
B5 B6 H6 120.9 . . ?
C2 B6 H6 122.6 . . ?
B7 B6 H6 122.7 . . ?
B11 B6 H6 122.6 . . ?
B11 B7 B6 65.1(2) . . ?
B11 B7 B12 61.4(2) . . ?
B6 B7 B12 111.2(3) . . ?
B11 B7 C2 110.9(3) . . ?
B6 B7 C2 59.1(2) . . ?
B12 B7 C2 105.3(3) . . ?
B11 B7 B8 110.4(3) . . ?
B6 B7 B8 108.2(3) . . ?
B12 B7 B8 58.8(2) . . ?
C2 B7 B8 58.4(2) . . ?
B11 B7 H7 117.7 . . ?
B6 B7 H7 119.3 . . ?
B12 B7 H7 122.2 . . ?
C2 B7 H7 123.4 . . ?
B8 B7 H7 122.5 . . ?
C2 B8 B12 103.3(3) . . ?
C2 B8 B9 104.9(3) . . ?
B12 B8 B9 59.6(2) . . ?
C2 B8 B3 57.5(2) . . ?
B12 B8 B3 108.8(3) . . ?
B9 B8 B3 62.4(2) . . ?
C2 B8 B7 57.7(2) . . ?
B12 B8 B7 57.0(2) . . ?
B9 B8 B7 104.0(3) . . ?
B3 B8 B7 104.9(3) . . ?
C2 B8 H8 125.2 . . ?
B12 B8 H8 123.0 . . ?
B9 B8 H8 122.3 . . ?
B3 B8 H8 121.2 . . ?
B7 B8 H8 125.1 . . ?
B12 B9 B10 59.1(2) . . ?
B12 B9 B8 59.6(2) . . ?
B10 B9 B8 107.8(3) . . ?
B12 B9 B4 106.6(3) . . ?
B10 B9 B4 60.5(2) . . ?
B8 B9 B4 107.7(3) . . ?
B12 B9 B3 107.1(3) . . ?
B10 B9 B3 108.3(3) . . ?
B8 B9 B3 60.3(2) . . ?
B4 B9 B3 59.6(2) . . ?
B12 B9 H9 122.9 . . ?
B10 B9 H9 121.5 . . ?
B8 B9 H9 121.7 . . ?
B4 B9 H9 122.1 . . ?
B3 B9 H9 121.7 . . ?
B12 B10 B11 60.2(2) . . ?
B12 B10 B9 60.5(2) . . ?
B11 B10 B9 110.4(3) . . ?
B12 B10 B4 107.6(3) . . ?
B11 B10 B4 109.5(3) . . ?
B9 B10 B4 60.4(2) . . ?
B12 B10 B5 106.7(3) . . ?
B11 B10 B5 61.5(2) . . ?
B9 B10 B5 106.8(3) . . ?
B4 B10 B5 58.1(2) . . ?
B12 B10 H10 122.3 . . ?
B11 B10 H10 119.5 . . ?
B9 B10 H10 121.0 . . ?
B4 B10 H10 122.0 . . ?
B5 B10 H10 123.1 . . ?
B7 B11 B10 107.2(3) . . ?
B7 B11 B12 60.1(2) . . ?
B10 B11 B12 59.6(2) . . ?
B7 B11 B5 102.8(3) . . ?
B10 B11 B5 61.3(2) . . ?
B12 B11 B5 106.1(3) . . ?
B7 B11 B6 57.8(2) . . ?
B10 B11 B6 104.9(3) . . ?
B12 B11 B6 104.6(3) . . ?
B5 B11 B6 55.2(2) . . ?
B7 B11 H11 123.4 . . ?
B10 B11 H11 121.4 . . ?
B12 B11 H11 122.4 . . ?
B5 B11 H11 124.3 . . ?
B6 B11 H11 125.4 . . ?
B7 B12 B10 106.4(3) . . ?
B7 B12 B11 58.5(2) . . ?
B10 B12 B11 60.2(2) . . ?
B7 B12 B8 64.3(2) . . ?
B10 B12 B8 109.9(3) . . ?
B11 B12 B8 112.5(3) . . ?
B7 B12 B9 110.5(3) . . ?
B10 B12 B9 60.5(2) . . ?
B11 B12 B9 110.4(3) . . ?
B8 B12 B9 60.8(2) . . ?
B7 B12 H12 121.4 . . ?
B10 B12 H12 122.5 . . ?
B11 B12 H12 120.4 . . ?
B8 B12 H12 118.1 . . ?
B9 B12 H12 120.3 . . ?
C2 C1 B6 64.0(2) . . ?
C2 C1 B5 114.8(3) . . ?
B6 C1 B5 62.5(2) . . ?
C2 C1 B3 63.3(2) . . ?
B6 C1 B3 119.4(3) . . ?
B5 C1 B3 118.7(3) . . ?
C2 C1 B4 113.9(3) . . ?
B6 C1 B4 115.1(3) . . ?
B5 C1 B4 62.8(2) . . ?
B3 C1 B4 64.4(2) . . ?
C2 C1 S1 114.0(2) . . ?
B6 C1 S1 112.1(2) . . ?
B5 C1 S1 118.6(2) . . ?
B3 C1 S1 115.2(2) . . ?
B4 C1 S1 123.2(2) . . ?
C1 C2 S2 119.9(2) . . ?
C1 C2 B6 58.8(2) . . ?
S2 C2 B6 116.7(2) . . ?
C1 C2 B3 61.2(2) . . ?
S2 C2 B3 117.0(2) . . ?
B6 C2 B3 113.0(3) . . ?
C1 C2 B7 105.3(3) . . ?
S2 C2 B7 122.7(2) . . ?
B6 C2 B7 59.6(2) . . ?
B3 C2 B7 114.7(3) . . ?
C1 C2 B8 109.5(3) . . ?
S2 C2 B8 122.4(2) . . ?
B6 C2 B8 113.2(3) . . ?
B3 C2 B8 63.6(2) . . ?
B7 C2 B8 63.9(2) . . ?
O1 C3 N1 124.7(3) . . ?
O1 C3 C4 119.7(3) . . ?
N1 C3 C4 115.7(3) . . ?
C5 C4 C3 115.0(3) . . ?
C5 C4 Co1 124.2(3) . . ?
C3 C4 Co1 120.5(2) . . ?
C4 C5 C6 131.1(3) . . ?
C4 C5 H5A 114.5 . . ?
C6 C5 H5A 114.5 . . ?
C5 C6 C7 131.2(3) . . ?
C5 C6 H6A 114.4 . . ?
C7 C6 H6A 114.4 . . ?
C6 C7 C8 127.1(3) . . ?
C6 C7 S1 118.9(2) . . ?
C8 C7 S1 114.0(2) . . ?
O2 C8 N2 123.4(3) . . ?
O2 C8 C7 117.5(3) . . ?
N2 C8 C7 118.6(3) . . ?
C17 C9 N1 121.8(3) . . ?
C17 C9 C10 119.2(3) . . ?
N1 C9 C10 119.0(3) . . ?
C11 C10 C9 122.1(4) . . ?
C11 C10 H10A 118.9 . . ?
C9 C10 H10A 118.9 . . ?
C12 C11 C10 119.3(4) . . ?
C12 C11 H11A 120.3 . . ?
C10 C11 H11A 120.3 . . ?
C11 C12 C18 119.9(3) . . ?
C11 C12 H12A 120.1 . . ?
C18 C12 H12A 120.1 . . ?
C14 C13 C18 120.0(3) . . ?
C14 C13 H13A 120.0 . . ?
C18 C13 H13A 120.0 . . ?
C15 C14 C13 120.4(3) . . ?
C15 C14 H14A 119.8 . . ?
C13 C14 H14A 119.8 . . ?
C16 C15 C14 121.1(4) . . ?
C16 C15 H15A 119.5 . . ?
C14 C15 H15A 119.5 . . ?
C15 C16 C17 121.3(3) . . ?
C15 C16 H16A 119.4 . . ?
C17 C16 H16A 119.4 . . ?
C9 C17 C18 119.0(3) . . ?
C9 C17 C16 123.5(3) . . ?
C18 C17 C16 117.5(3) . . ?
C13 C18 C17 119.6(3) . . ?
C13 C18 C12 119.8(3) . . ?
C17 C18 C12 120.5(3) . . ?
C20 C19 C27 120.2(3) . . ?
C20 C19 N2 117.4(3) . . ?
C27 C19 N2 122.1(3) . . ?
C19 C20 C21 120.0(3) . . ?
C19 C20 H20A 120.0 . . ?
C21 C20 H20A 120.0 . . ?
C22 C21 C20 119.6(3) . . ?
C22 C21 H21A 120.2 . . ?
C20 C21 H21A 120.2 . . ?
C28 C22 C21 120.5(3) . . ?
C28 C22 H22A 119.7 . . ?
C21 C22 H22A 119.7 . . ?
C24 C23 C28 122.5(3) . . ?
C24 C23 H23A 118.7 . . ?
C28 C23 H23A 118.7 . . ?
C23 C24 C25 122.2(3) . . ?
C23 C24 H24A 118.9 . . ?
C25 C24 H24A 118.9 . . ?
C26 C25 C24 114.8(3) . . ?
C26 C25 H25A 122.6 . . ?
C24 C25 H25A 122.6 . . ?
C25 C26 C27 125.2(3) . . ?
C25 C26 H26A 117.4 . . ?
C27 C26 H26A 117.4 . . ?
C19 C27 C28 119.7(3) . . ?
C19 C27 C26 124.0(3) . . ?
C28 C27 C26 116.4(3) . . ?
C22 C28 C23 121.0(3) . . ?
C22 C28 C27 120.0(3) . . ?
C23 C28 C27 118.9(3) . . ?
C30 C29 C34 122.1(3) . . ?
C30 C29 C33 103.1(3) . . ?
C34 C29 C33 134.7(3) . . ?
C30 C29 Co1 65.18(19) . . ?
C34 C29 Co1 125.3(3) . . ?
C33 C29 Co1 69.11(19) . . ?
C29 C30 C31 111.9(3) . . ?
C29 C30 C35 125.3(3) . . ?
C31 C30 C35 122.3(3) . . ?
C29 C30 Co1 76.2(2) . . ?
C31 C30 Co1 69.19(19) . . ?
C35 C30 Co1 128.4(3) . . ?
C32 C31 C36 128.4(3) . . ?
C32 C31 C30 104.3(3) . . ?
C36 C31 C30 126.6(3) . . ?
C32 C31 Co1 71.3(2) . . ?
C36 C31 Co1 131.7(3) . . ?
C30 C31 Co1 67.99(19) . . ?
C31 C32 C33 111.2(3) . . ?
C31 C32 C37 129.6(3) . . ?
C33 C32 C37 118.9(3) . . ?
C31 C32 Co1 70.2(2) . . ?
C33 C32 Co1 73.5(2) . . ?
C37 C32 Co1 128.9(3) . . ?
C32 C33 C38 130.9(3) . . ?
C32 C33 C29 109.5(3) . . ?
C38 C33 C29 119.6(3) . . ?
C32 C33 Co1 67.34(19) . . ?
C38 C33 Co1 129.9(3) . . ?
C29 C33 Co1 71.36(19) . . ?
C29 C34 H34B 109.5 . . ?
C29 C34 H34C 109.5 . . ?
H34B C34 H34C 109.5 . . ?
C29 C34 H34A 109.5 . . ?
H34B C34 H34A 109.5 . . ?
H34C C34 H34A 109.5 . . ?
C30 C35 H35A 109.5 . . ?
C30 C35 H35B 109.5 . . ?
H35A C35 H35B 109.5 . . ?
C30 C35 H35C 109.5 . . ?
H35A C35 H35C 109.5 . . ?
H35B C35 H35C 109.5 . . ?
C31 C36 H36A 109.5 . . ?
C31 C36 H36B 109.5 . . ?
H36A C36 H36B 109.5 . . ?
C31 C36 H36C 109.5 . . ?
H36A C36 H36C 109.5 . . ?
H36B C36 H36C 109.5 . . ?
C32 C37 H37A 109.5 . . ?
C32 C37 H37B 109.5 . . ?
H37A C37 H37B 109.5 . . ?
C32 C37 H37C 109.5 . . ?
H37A C37 H37C 109.5 . . ?
H37B C37 H37C 109.5 . . ?
C33 C38 H38A 109.5 . . ?
C33 C38 H38B 109.5 . . ?
H38A C38 H38B 109.5 . . ?
C33 C38 H38C 109.5 . . ?
H38A C38 H38C 109.5 . . ?
H38B C38 H38C 109.5 . . ?
Cl1 C39 Cl2 134.7(5) . . ?
Cl1 C39 H39A 103.5 . . ?
Cl2 C39 H39A 103.5 . . ?
Cl1 C39 H39B 103.5 . . ?
Cl2 C39 H39B 103.5 . . ?
H39A C39 H39B 105.3 . . ?
C39 Cl2 C39 180.0(5) . 2_756 ?
C4 Co1 C30 119.17(14) . . ?
C4 Co1 C31 88.22(14) . . ?
C30 Co1 C31 42.81(15) . . ?
C4 Co1 C32 98.85(14) . . ?
C30 Co1 C32 66.62(15) . . ?
C31 Co1 C32 38.55(14) . . ?
C4 Co1 C33 135.92(14) . . ?
C30 Co1 C33 64.76(14) . . ?
C31 Co1 C33 65.99(13) . . ?
C32 Co1 C33 39.16(13) . . ?
C4 Co1 C29 156.39(14) . . ?
C30 Co1 C29 38.59(14) . . ?
C31 Co1 C29 68.92(14) . . ?
C32 Co1 C29 67.16(14) . . ?
C33 Co1 C29 39.53(13) . . ?
C4 Co1 S1 95.22(10) . . ?
C30 Co1 S1 88.12(11) . . ?
C31 Co1 S1 121.70(10) . . ?
C32 Co1 S1 154.65(11) . . ?
C33 Co1 S1 128.54(10) . . ?
C29 Co1 S1 92.09(10) . . ?
C4 Co1 S2 94.45(10) . . ?
C30 Co1 S2 146.15(10) . . ?
C31 Co1 S2 144.97(10) . . ?
C32 Co1 S2 106.85(11) . . ?
C33 Co1 S2 88.98(10) . . ?
C29 Co1 S2 107.59(10) . . ?
S1 Co1 S2 92.88(4) . . ?
C3 N1 C9 132.4(3) . . ?
C3 N1 H1A 113.8 . . ?
C9 N1 H1A 113.8 . . ?
C8 N2 C19 121.1(3) . . ?
C8 N2 H2A 119.5 . . ?
C19 N2 H2A 119.5 . . ?
H1WC O1W H1WD 107.5 . . ?
C7 S1 C1 105.29(16) . . ?
C7 S1 Co1 111.59(12) . . ?
C1 S1 Co1 107.47(11) . . ?
C2 S2 Co1 105.02(12) . . ?

loop_
_geom_bond_atom_site_label_1
_geom_bond_atom_site_label_2
_geom_bond_distance
_geom_bond_site_symmetry_2
_geom_bond_publ_flag
B3 C1 1.741(5) . ?
B3 C2 1.775(5) . ?
B3 B4 1.866(6) . ?
B3 B8 1.885(6) . ?
B3 B9 1.923(6) . ?
B3 H3 1.1000 . ?
B4 C1 1.759(5) . ?
B4 B5 1.798(6) . ?
B4 B9 1.829(6) . ?
B4 B10 1.831(6) . ?
B4 H4 1.1000 . ?
B5 C1 1.690(5) . ?
B5 B6 1.741(6) . ?
B5 B10 1.870(6) . ?
B5 B11 1.874(6) . ?
B5 H5 1.1000 . ?
B6 C1 1.664(5) . ?
B6 C2 1.750(5) . ?
B6 B7 1.759(6) . ?
B6 B11 1.884(6) . ?
B6 H6 1.1000 . ?
B7 B11 1.742(6) . ?
B7 B12 1.770(6) . ?
B7 C2 1.790(5) . ?
B7 B8 1.902(6) . ?
B7 H7 1.1000 . ?
B8 C2 1.804(6) . ?
B8 B12 1.806(6) . ?
B8 B9 1.827(6) . ?
B8 H8 1.1000 . ?
B9 B12 1.807(6) . ?
B9 B10 1.807(6) . ?
B9 H9 1.1000 . ?
B10 B12 1.782(6) . ?
B10 B11 1.793(6) . ?
B10 H10 1.1000 . ?
B11 B12 1.793(6) . ?
B11 H11 1.1000 . ?
B12 H12 1.1000 . ?
C1 C2 1.636(5) . ?
C1 S1 1.802(4) . ?
C2 S2 1.733(4) . ?
C3 O1 1.248(4) . ?
C3 N1 1.330(4) . ?
C3 C4 1.507(5) . ?
C4 C5 1.343(5) . ?
C4 Co1 1.963(3) . ?
C5 C6 1.362(5) . ?
C5 H5A 0.9300 . ?
C6 C7 1.384(5) . ?
C6 H6A 0.9300 . ?
C7 C8 1.512(5) . ?
C7 S1 1.771(3) . ?
C8 O2 1.226(4) . ?
C8 N2 1.345(4) . ?
C9 C17 1.396(5) . ?
C9 N1 1.398(4) . ?
C9 C10 1.432(5) . ?
C10 C11 1.381(5) . ?
C10 H10A 0.9300 . ?
C11 C12 1.375(5) . ?
C11 H11A 0.9300 . ?
C12 C18 1.449(5) . ?
C12 H12A 0.9300 . ?
C13 C14 1.383(5) . ?
C13 C18 1.396(5) . ?
C13 H13A 0.9300 . ?
C14 C15 1.373(5) . ?
C14 H14A 0.9300 . ?
C15 C16 1.326(5) . ?
C15 H15A 0.9300 . ?
C16 C17 1.436(5) . ?
C16 H16A 0.9300 . ?
C17 C18 1.404(5) . ?
C19 C20 1.376(5) . ?
C19 C27 1.397(5) . ?
C19 N2 1.422(4) . ?
C20 C21 1.408(5) . ?
C20 H20A 0.9300 . ?
C21 C22 1.391(5) . ?
C21 H21A 0.9300 . ?
C22 C28 1.376(5) . ?
C22 H22A 0.9300 . ?
C23 C24 1.313(5) . ?
C23 C28 1.395(5) . ?
C23 H23A 0.9300 . ?
C24 C25 1.434(5) . ?
C24 H24A 0.9300 . ?
C25 C26 1.359(5) . ?
C25 H25A 0.9300 . ?
C26 C27 1.417(5) . ?
C26 H26A 0.9300 . ?
C27 C28 1.402(5) . ?
C29 C30 1.410(5) . ?
C29 C34 1.473(5) . ?
C29 C33 1.475(5) . ?
C29 Co1 2.196(4) . ?
C30 C31 1.504(5) . ?
C30 C35 1.551(5) . ?
C30 Co1 2.052(4) . ?
C31 C32 1.371(5) . ?
C31 C36 1.453(5) . ?
C31 Co1 2.069(3) . ?
C32 C33 1.426(5) . ?
C32 C37 1.505(5) . ?
C32 Co1 2.083(3) . ?
C33 C38 1.462(5) . ?
C33 Co1 2.165(3) . ?
C34 H34B 0.9600 . ?
C34 H34C 0.9600 . ?
C34 H34A 0.9600 . ?
C35 H35A 0.9600 . ?
C35 H35B 0.9600 . ?
C35 H35C 0.9600 . ?
C36 H36A 0.9600 . ?
C36 H36B 0.9600 . ?
C36 H36C 0.9600 . ?
C37 H37A 0.9600 . ?
C37 H37B 0.9600 . ?
C37 H37C 0.9600 . ?
C38 H38A 0.9600 . ?
C38 H38B 0.9600 . ?
C38 H38C 0.9600 . ?
C39 Cl1 1.714(9) . ?
C39 Cl2 1.758(8) . ?
C39 H39A 0.9700 . ?
C39 H39B 0.9700 . ?
Cl2 C39 1.758(8) 2_756 ?
Co1 S1 2.1996(9) . ?
Co1 S2 2.2692(10) . ?
N1 H1A 0.8600 . ?
N2 H2A 0.8600 . ?
O1W H1WC 0.8500 . ?
O1W H1WD 0.8501 . ?

loop_
_geom_torsion_atom_site_label_1
_geom_torsion_atom_site_label_2
_geom_torsion_atom_site_label_3
_geom_torsion_atom_site_label_4
_geom_torsion
_geom_torsion_site_symmetry_1
_geom_torsion_site_symmetry_2
_geom_torsion_site_symmetry_3
_geom_torsion_site_symmetry_4
_geom_torsion_publ_flag
C2 B3 B4 C1 34.4(2) . . . . ?
B8 B3 B4 C1 95.2(3) . . . . ?
B9 B3 B4 C1 130.8(3) . . . . ?
C1 B3 B4 B5 -28.0(3) . . . . ?
C2 B3 B4 B5 6.4(4) . . . . ?
B8 B3 B4 B5 67.2(3) . . . . ?
B9 B3 B4 B5 102.9(3) . . . . ?
C1 B3 B4 B9 -130.8(3) . . . . ?
C2 B3 B4 B9 -96.4(3) . . . . ?
B8 B3 B4 B9 -35.6(3) . . . . ?
C1 B3 B4 B10 -93.8(3) . . . . ?
C2 B3 B4 B10 -59.4(3) . . . . ?
B8 B3 B4 B10 1.4(4) . . . . ?
B9 B3 B4 B10 37.0(3) . . . . ?
B9 B4 B5 C1 94.6(3) . . . . ?
B10 B4 B5 C1 131.8(3) . . . . ?
B3 B4 B5 C1 28.2(3) . . . . ?
C1 B4 B5 B6 -32.2(3) . . . . ?
B9 B4 B5 B6 62.3(4) . . . . ?
B10 B4 B5 B6 99.5(3) . . . . ?
B3 B4 B5 B6 -4.1(4) . . . . ?
C1 B4 B5 B10 -131.8(3) . . . . ?
B9 B4 B5 B10 -37.2(3) . . . . ?
B3 B4 B5 B10 -103.6(3) . . . . ?
C1 B4 B5 B11 -98.7(3) . . . . ?
B9 B4 B5 B11 -4.2(4) . . . . ?
B10 B4 B5 B11 33.1(3) . . . . ?
B3 B4 B5 B11 -70.6(3) . . . . ?
B4 B5 B6 C1 33.2(3) . . . . ?
B10 B5 B6 C1 96.6(3) . . . . ?
B11 B5 B6 C1 133.2(3) . . . . ?
C1 B5 B6 C2 -33.3(2) . . . . ?
B4 B5 B6 C2 -0.2(4) . . . . ?
B10 B5 B6 C2 63.3(3) . . . . ?
B11 B5 B6 C2 99.9(3) . . . . ?
C1 B5 B6 B7 -97.9(3) . . . . ?
B4 B5 B6 B7 -64.8(4) . . . . ?
B10 B5 B6 B7 -1.3(4) . . . . ?
B11 B5 B6 B7 35.3(3) . . . . ?
C1 B5 B6 B11 -133.2(3) . . . . ?
B4 B5 B6 B11 -100.1(3) . . . . ?
B10 B5 B6 B11 -36.6(2) . . . . ?
C1 B6 B7 B11 -99.8(3) . . . . ?
B5 B6 B7 B11 -37.5(3) . . . . ?
C2 B6 B7 B11 -137.4(3) . . . . ?
C1 B6 B7 B12 -58.0(4) . . . . ?
B5 B6 B7 B12 4.3(4) . . . . ?
C2 B6 B7 B12 -95.6(3) . . . . ?
B11 B6 B7 B12 41.8(3) . . . . ?
C1 B6 B7 C2 37.6(2) . . . . ?
B5 B6 B7 C2 99.9(3) . . . . ?
B11 B6 B7 C2 137.4(3) . . . . ?
C1 B6 B7 B8 4.7(4) . . . . ?
B5 B6 B7 B8 67.1(3) . . . . ?
C2 B6 B7 B8 -32.9(3) . . . . ?
B11 B6 B7 B8 104.5(3) . . . . ?
C1 B3 B8 C2 -37.0(2) . . . . ?
B4 B3 B8 C2 -96.9(3) . . . . ?
B9 B3 B8 C2 -132.7(3) . . . . ?
C1 B3 B8 B12 57.0(3) . . . . ?
C2 B3 B8 B12 94.0(3) . . . . ?
B4 B3 B8 B12 -2.8(4) . . . . ?
B9 B3 B8 B12 -38.6(3) . . . . ?
C1 B3 B8 B9 95.6(3) . . . . ?
C2 B3 B8 B9 132.7(3) . . . . ?
B4 B3 B8 B9 35.8(3) . . . . ?
C1 B3 B8 B7 -2.7(3) . . . . ?
C2 B3 B8 B7 34.4(2) . . . . ?
B4 B3 B8 B7 -62.5(3) . . . . ?
B9 B3 B8 B7 -98.3(3) . . . . ?
B11 B7 B8 C2 102.6(3) . . . . ?
B6 B7 B8 C2 33.1(3) . . . . ?
B12 B7 B8 C2 137.3(3) . . . . ?
B11 B7 B8 B12 -34.7(3) . . . . ?
B6 B7 B8 B12 -104.2(3) . . . . ?
C2 B7 B8 B12 -137.3(3) . . . . ?
B11 B7 B8 B9 3.7(4) . . . . ?
B6 B7 B8 B9 -65.8(3) . . . . ?
B12 B7 B8 B9 38.4(3) . . . . ?
C2 B7 B8 B9 -98.9(3) . . . . ?
B11 B7 B8 B3 68.3(3) . . . . ?
B6 B7 B8 B3 -1.2(4) . . . . ?
B12 B7 B8 B3 103.0(3) . . . . ?
C2 B7 B8 B3 -34.3(2) . . . . ?
C2 B8 B9 B12 -96.9(3) . . . . ?
B3 B8 B9 B12 -136.8(3) . . . . ?
B7 B8 B9 B12 -37.1(3) . . . . ?
C2 B8 B9 B10 -61.4(3) . . . . ?
B12 B8 B9 B10 35.4(3) . . . . ?
B3 B8 B9 B10 -101.3(3) . . . . ?
B7 B8 B9 B10 -1.7(4) . . . . ?
C2 B8 B9 B4 2.4(4) . . . . ?
B12 B8 B9 B4 99.3(3) . . . . ?
B3 B8 B9 B4 -37.5(3) . . . . ?
B7 B8 B9 B4 62.2(3) . . . . ?
C2 B8 B9 B3 39.9(2) . . . . ?
B12 B8 B9 B3 136.8(3) . . . . ?
B7 B8 B9 B3 99.6(3) . . . . ?
C1 B4 B9 B12 59.4(3) . . . . ?
B5 B4 B9 B12 0.2(4) . . . . ?
B10 B4 B9 B12 -38.2(3) . . . . ?
B3 B4 B9 B12 100.4(3) . . . . ?
C1 B4 B9 B10 97.7(3) . . . . ?
B5 B4 B9 B10 38.5(3) . . . . ?
B3 B4 B9 B10 138.7(3) . . . . ?
C1 B4 B9 B8 -3.2(4) . . . . ?
B5 B4 B9 B8 -62.4(3) . . . . ?
B10 B4 B9 B8 -100.9(3) . . . . ?
B3 B4 B9 B8 37.8(3) . . . . ?
C1 B4 B9 B3 -41.0(2) . . . . ?
B5 B4 B9 B3 -100.2(3) . . . . ?
B10 B4 B9 B3 -138.7(3) . . . . ?
C1 B3 B9 B12 -58.6(3) . . . . ?
C2 B3 B9 B12 -1.9(3) . . . . ?
B4 B3 B9 B12 -99.6(3) . . . . ?
B8 B3 B9 B12 38.2(3) . . . . ?
C1 B3 B9 B10 3.7(3) . . . . ?
C2 B3 B9 B10 60.4(3) . . . . ?
B4 B3 B9 B10 -37.2(3) . . . . ?
B8 B3 B9 B10 100.5(3) . . . . ?
C1 B3 B9 B8 -96.8(3) . . . . ?
C2 B3 B9 B8 -40.1(2) . . . . ?
B4 B3 B9 B8 -137.8(3) . . . . ?
C1 B3 B9 B4 40.9(2) . . . . ?
C2 B3 B9 B4 97.6(3) . . . . ?
B8 B3 B9 B4 137.8(3) . . . . ?
B8 B9 B10 B12 -35.7(3) . . . . ?
B4 B9 B10 B12 -136.3(3) . . . . ?
B3 B9 B10 B12 -99.4(3) . . . . ?
B12 B9 B10 B11 34.9(3) . . . . ?
B8 B9 B10 B11 -0.8(4) . . . . ?
B4 B9 B10 B11 -101.4(3) . . . . ?
B3 B9 B10 B11 -64.6(4) . . . . ?
B12 B9 B10 B4 136.3(3) . . . . ?
B8 B9 B10 B4 100.6(3) . . . . ?
B3 B9 B10 B4 36.9(3) . . . . ?
B12 B9 B10 B5 100.1(3) . . . . ?
B8 B9 B10 B5 64.4(3) . . . . ?
B4 B9 B10 B5 -36.2(2) . . . . ?
B3 B9 B10 B5 0.6(4) . . . . ?
C1 B4 B10 B12 -59.2(3) . . . . ?
B5 B4 B10 B12 -99.1(3) . . . . ?
B9 B4 B10 B12 39.1(3) . . . . ?
B3 B4 B10 B12 0.5(4) . . . . ?
C1 B4 B10 B11 4.7(4) . . . . ?
B5 B4 B10 B11 -35.2(3) . . . . ?
B9 B4 B10 B11 103.0(3) . . . . ?
B3 B4 B10 B11 64.4(4) . . . . ?
C1 B4 B10 B9 -98.3(3) . . . . ?
B5 B4 B10 B9 -138.2(3) . . . . ?
B3 B4 B10 B9 -38.6(3) . . . . ?
C1 B4 B10 B5 39.9(2) . . . . ?
B9 B4 B10 B5 138.2(3) . . . . ?
B3 B4 B10 B5 99.7(3) . . . . ?
C1 B5 B10 B12 58.5(3) . . . . ?
B6 B5 B10 B12 -2.0(4) . . . . ?
B4 B5 B10 B12 100.7(3) . . . . ?
B11 B5 B10 B12 -41.1(3) . . . . ?
C1 B5 B10 B11 99.6(3) . . . . ?
B6 B5 B10 B11 39.1(3) . . . . ?
B4 B5 B10 B11 141.7(3) . . . . ?
C1 B5 B10 B9 -4.9(3) . . . . ?
B6 B5 B10 B9 -65.5(3) . . . . ?
B4 B5 B10 B9 37.2(3) . . . . ?
B11 B5 B10 B9 -104.5(3) . . . . ?
C1 B5 B10 B4 -42.1(2) . . . . ?
B6 B5 B10 B4 -102.7(3) . . . . ?
B11 B5 B10 B4 -141.7(3) . . . . ?
B6 B7 B11 B10 97.1(3) . . . . ?
B12 B7 B11 B10 -37.9(3) . . . . ?
C2 B7 B11 B10 58.6(3) . . . . ?
B8 B7 B11 B10 -4.2(4) . . . . ?
B6 B7 B11 B12 135.0(3) . . . . ?
C2 B7 B11 B12 96.5(3) . . . . ?
B8 B7 B11 B12 33.7(3) . . . . ?
B6 B7 B11 B5 33.5(2) . . . . ?
B12 B7 B11 B5 -101.4(3) . . . . ?
C2 B7 B11 B5 -4.9(3) . . . . ?
B8 B7 B11 B5 -67.8(3) . . . . ?
B12 B7 B11 B6 -135.0(3) . . . . ?
C2 B7 B11 B6 -38.4(3) . . . . ?
B8 B7 B11 B6 -101.3(3) . . . . ?
B12 B10 B11 B7 38.1(3) . . . . ?
B9 B10 B11 B7 3.1(4) . . . . ?
B4 B10 B11 B7 -61.5(4) . . . . ?
B5 B10 B11 B7 -95.4(3) . . . . ?
B9 B10 B11 B12 -35.0(3) . . . . ?
B4 B10 B11 B12 -99.6(3) . . . . ?
B5 B10 B11 B12 -133.5(3) . . . . ?
B12 B10 B11 B5 133.5(3) . . . . ?
B9 B10 B11 B5 98.6(3) . . . . ?
B4 B10 B11 B5 33.9(3) . . . . ?
B12 B10 B11 B6 98.5(3) . . . . ?
B9 B10 B11 B6 63.5(3) . . . . ?
B4 B10 B11 B6 -1.1(4) . . . . ?
B5 B10 B11 B6 -35.0(2) . . . . ?
C1 B5 B11 B7 5.3(3) . . . . ?
B6 B5 B11 B7 -34.7(3) . . . . ?
B4 B5 B11 B7 68.7(3) . . . . ?
B10 B5 B11 B7 102.8(3) . . . . ?
C1 B5 B11 B10 -97.5(3) . . . . ?
B6 B5 B11 B10 -137.5(3) . . . . ?
B4 B5 B11 B10 -34.1(3) . . . . ?
C1 B5 B11 B12 -56.9(3) . . . . ?
B6 B5 B11 B12 -96.9(3) . . . . ?
B4 B5 B11 B12 6.5(3) . . . . ?
B10 B5 B11 B12 40.6(3) . . . . ?
C1 B5 B11 B6 40.0(3) . . . . ?
B4 B5 B11 B6 103.4(3) . . . . ?
B10 B5 B11 B6 137.5(3) . . . . ?
C1 B6 B11 B7 98.1(3) . . . . ?
B5 B6 B11 B7 139.0(3) . . . . ?
C2 B6 B11 B7 38.2(3) . . . . ?
C1 B6 B11 B10 -3.1(4) . . . . ?
B5 B6 B11 B10 37.8(3) . . . . ?
C2 B6 B11 B10 -62.9(3) . . . . ?
B7 B6 B11 B10 -101.2(3) . . . . ?
C1 B6 B11 B12 58.8(3) . . . . ?
B5 B6 B11 B12 99.7(3) . . . . ?
C2 B6 B11 B12 -1.1(3) . . . . ?
B7 B6 B11 B12 -39.3(3) . . . . ?
C1 B6 B11 B5 -40.9(3) . . . . ?
C2 B6 B11 B5 -100.8(3) . . . . ?
B7 B6 B11 B5 -139.0(3) . . . . ?
B11 B7 B12 B10 38.0(3) . . . . ?
B6 B7 B12 B10 -5.5(4) . . . . ?
C2 B7 B12 B10 -67.8(3) . . . . ?
B8 B7 B12 B10 -104.6(3) . . . . ?
B6 B7 B12 B11 -43.5(3) . . . . ?
C2 B7 B12 B11 -105.8(3) . . . . ?
B8 B7 B12 B11 -142.6(3) . . . . ?
B11 B7 B12 B8 142.6(3) . . . . ?
B6 B7 B12 B8 99.0(3) . . . . ?
C2 B7 B12 B8 36.8(2) . . . . ?
B11 B7 B12 B9 102.0(3) . . . . ?
B6 B7 B12 B9 58.4(4) . . . . ?
C2 B7 B12 B9 -3.8(4) . . . . ?
B8 B7 B12 B9 -40.6(3) . . . . ?
B11 B10 B12 B7 -37.2(3) . . . . ?
B9 B10 B12 B7 104.7(3) . . . . ?
B4 B10 B12 B7 65.6(3) . . . . ?
B5 B10 B12 B7 4.5(3) . . . . ?
B9 B10 B12 B11 141.9(3) . . . . ?
B4 B10 B12 B11 102.8(3) . . . . ?
B5 B10 B12 B11 41.7(3) . . . . ?
B11 B10 B12 B8 -105.2(3) . . . . ?
B9 B10 B12 B8 36.7(3) . . . . ?
B4 B10 B12 B8 -2.4(4) . . . . ?
B5 B10 B12 B8 -63.5(3) . . . . ?
B11 B10 B12 B9 -141.9(3) . . . . ?
B4 B10 B12 B9 -39.1(3) . . . . ?
B5 B10 B12 B9 -100.2(3) . . . . ?
B10 B11 B12 B7 137.1(3) . . . . ?
B5 B11 B12 B7 95.7(3) . . . . ?
B6 B11 B12 B7 38.3(3) . . . . ?
B7 B11 B12 B10 -137.1(3) . . . . ?
B5 B11 B12 B10 -41.5(3) . . . . ?
B6 B11 B12 B10 -98.9(3) . . . . ?
B7 B11 B12 B8 -36.4(3) . . . . ?
B10 B11 B12 B8 100.8(3) . . . . ?
B5 B11 B12 B8 59.3(3) . . . . ?
B6 B11 B12 B8 1.9(4) . . . . ?
B7 B11 B12 B9 -102.2(3) . . . . ?
B10 B11 B12 B9 35.0(3) . . . . ?
B5 B11 B12 B9 -6.5(4) . . . . ?
B6 B11 B12 B9 -63.9(3) . . . . ?
C2 B8 B12 B7 -36.1(2) . . . . ?
B9 B8 B12 B7 -135.7(3) . . . . ?
B3 B8 B12 B7 -95.8(3) . . . . ?
C2 B8 B12 B10 63.1(3) . . . . ?
B9 B8 B12 B10 -36.5(3) . . . . ?
B3 B8 B12 B10 3.4(4) . . . . ?
B7 B8 B12 B10 99.2(3) . . . . ?
C2 B8 B12 B11 -1.9(4) . . . . ?
B9 B8 B12 B11 -101.6(3) . . . . ?
B3 B8 B12 B11 -61.7(4) . . . . ?
B7 B8 B12 B11 34.2(3) . . . . ?
C2 B8 B12 B9 99.7(3) . . . . ?
B3 B8 B12 B9 39.9(3) . . . . ?
B7 B8 B12 B9 135.7(3) . . . . ?
B10 B9 B12 B7 -97.8(3) . . . . ?
B8 B9 B12 B7 42.2(3) . . . . ?
B4 B9 B12 B7 -58.9(4) . . . . ?
B3 B9 B12 B7 3.7(4) . . . . ?
B8 B9 B12 B10 140.0(3) . . . . ?
B4 B9 B12 B10 38.9(3) . . . . ?
B3 B9 B12 B10 101.4(3) . . . . ?
B10 B9 B12 B11 -34.8(3) . . . . ?
B8 B9 B12 B11 105.1(3) . . . . ?
B4 B9 B12 B11 4.0(4) . . . . ?
B3 B9 B12 B11 66.6(4) . . . . ?
B10 B9 B12 B8 -140.0(3) . . . . ?
B4 B9 B12 B8 -101.1(3) . . . . ?
B3 B9 B12 B8 -38.5(3) . . . . ?
B5 B6 C1 C2 -141.3(3) . . . . ?
B7 B6 C1 C2 -39.5(3) . . . . ?
B11 B6 C1 C2 -99.1(3) . . . . ?
C2 B6 C1 B5 141.3(3) . . . . ?
B7 B6 C1 B5 101.7(3) . . . . ?
B11 B6 C1 B5 42.2(3) . . . . ?
B5 B6 C1 B3 -109.2(3) . . . . ?
C2 B6 C1 B3 32.1(3) . . . . ?
B7 B6 C1 B3 -7.5(4) . . . . ?
B11 B6 C1 B3 -67.0(4) . . . . ?
B5 B6 C1 B4 -35.6(3) . . . . ?
C2 B6 C1 B4 105.6(3) . . . . ?
B7 B6 C1 B4 66.1(4) . . . . ?
B11 B6 C1 B4 6.6(4) . . . . ?
B5 B6 C1 S1 111.8(3) . . . . ?
C2 B6 C1 S1 -106.9(3) . . . . ?
B7 B6 C1 S1 -146.5(2) . . . . ?
B11 B6 C1 S1 154.0(2) . . . . ?
B6 B5 C1 C2 38.3(3) . . . . ?
B4 B5 C1 C2 -105.3(3) . . . . ?
B10 B5 C1 C2 -63.5(3) . . . . ?
B11 B5 C1 C2 -4.0(4) . . . . ?
B4 B5 C1 B6 -143.6(3) . . . . ?
B10 B5 C1 B6 -101.8(3) . . . . ?
B11 B5 C1 B6 -42.3(3) . . . . ?
B6 B5 C1 B3 110.2(3) . . . . ?
B4 B5 C1 B3 -33.4(3) . . . . ?
B10 B5 C1 B3 8.4(4) . . . . ?
B11 B5 C1 B3 67.9(4) . . . . ?
B6 B5 C1 B4 143.6(3) . . . . ?
B10 B5 C1 B4 41.8(3) . . . . ?
B11 B5 C1 B4 101.3(3) . . . . ?
B6 B5 C1 S1 -101.5(3) . . . . ?
B4 B5 C1 S1 114.9(3) . . . . ?
B10 B5 C1 S1 156.7(2) . . . . ?
B11 B5 C1 S1 -143.8(2) . . . . ?
B4 B3 C1 C2 138.0(3) . . . . ?
B8 B3 C1 C2 38.8(2) . . . . ?
B9 B3 C1 C2 97.4(3) . . . . ?
C2 B3 C1 B6 -32.3(3) . . . . ?
B4 B3 C1 B6 105.7(3) . . . . ?
B8 B3 C1 B6 6.5(4) . . . . ?
B9 B3 C1 B6 65.1(4) . . . . ?
C2 B3 C1 B5 -105.1(3) . . . . ?
B4 B3 C1 B5 32.9(3) . . . . ?
B8 B3 C1 B5 -66.3(3) . . . . ?
B9 B3 C1 B5 -7.8(4) . . . . ?
C2 B3 C1 B4 -138.0(3) . . . . ?
B8 B3 C1 B4 -99.2(3) . . . . ?
B9 B3 C1 B4 -40.6(2) . . . . ?
C2 B3 C1 S1 105.5(3) . . . . ?
B4 B3 C1 S1 -116.5(3) . . . . ?
B8 B3 C1 S1 144.3(2) . . . . ?
B9 B3 C1 S1 -157.1(2) . . . . ?
B5 B4 C1 C2 106.8(3) . . . . ?
B9 B4 C1 C2 3.0(4) . . . . ?
B10 B4 C1 C2 64.1(3) . . . . ?
B3 B4 C1 C2 -40.8(3) . . . . ?
B5 B4 C1 B6 35.5(3) . . . . ?
B9 B4 C1 B6 -68.2(3) . . . . ?
B10 B4 C1 B6 -7.1(4) . . . . ?
B3 B4 C1 B6 -112.1(3) . . . . ?
B9 B4 C1 B5 -103.8(3) . . . . ?
B10 B4 C1 B5 -42.7(3) . . . . ?
B3 B4 C1 B5 -147.6(3) . . . . ?
B5 B4 C1 B3 147.6(3) . . . . ?
B9 B4 C1 B3 43.9(3) . . . . ?
B10 B4 C1 B3 105.0(3) . . . . ?
B5 B4 C1 S1 -107.9(3) . . . . ?
B9 B4 C1 S1 148.4(3) . . . . ?
B10 B4 C1 S1 -150.5(3) . . . . ?
B3 B4 C1 S1 104.5(3) . . . . ?
B6 C1 C2 S2 -104.9(3) . . . . ?
B5 C1 C2 S2 -142.6(3) . . . . ?
B3 C1 C2 S2 106.3(3) . . . . ?
B4 C1 C2 S2 147.6(2) . . . . ?
S1 C1 C2 S2 -1.0(4) . . . . ?
B5 C1 C2 B6 -37.7(3) . . . . ?
B3 C1 C2 B6 -148.8(3) . . . . ?
B4 C1 C2 B6 -107.5(3) . . . . ?
S1 C1 C2 B6 103.9(3) . . . . ?
B6 C1 C2 B3 148.8(3) . . . . ?
B5 C1 C2 B3 111.1(3) . . . . ?
B4 C1 C2 B3 41.3(3) . . . . ?
S1 C1 C2 B3 -107.3(3) . . . . ?
B6 C1 C2 B7 38.7(3) . . . . ?
B5 C1 C2 B7 1.0(4) . . . . ?
B3 C1 C2 B7 -110.1(3) . . . . ?
B4 C1 C2 B7 -68.8(3) . . . . ?
S1 C1 C2 B7 142.6(2) . . . . ?
B6 C1 C2 B8 105.9(3) . . . . ?
B5 C1 C2 B8 68.2(4) . . . . ?
B3 C1 C2 B8 -42.9(3) . . . . ?
B4 C1 C2 B8 -1.6(4) . . . . ?
S1 C1 C2 B8 -150.2(2) . . . . ?
B5 B6 C2 C1 34.3(3) . . . . ?
B7 B6 C2 C1 135.7(3) . . . . ?
B11 B6 C2 C1 99.4(3) . . . . ?
C1 B6 C2 S2 110.4(3) . . . . ?
B5 B6 C2 S2 144.7(3) . . . . ?
B7 B6 C2 S2 -113.9(3) . . . . ?
B11 B6 C2 S2 -150.2(2) . . . . ?
C1 B6 C2 B3 -29.6(3) . . . . ?
B5 B6 C2 B3 4.7(4) . . . . ?
B7 B6 C2 B3 106.1(3) . . . . ?
B11 B6 C2 B3 69.8(3) . . . . ?
C1 B6 C2 B7 -135.7(3) . . . . ?
B5 B6 C2 B7 -101.4(3) . . . . ?
B11 B6 C2 B7 -36.3(2) . . . . ?
C1 B6 C2 B8 -99.4(3) . . . . ?
B5 B6 C2 B8 -65.2(3) . . . . ?
B7 B6 C2 B8 36.2(3) . . . . ?
B11 B6 C2 B8 0.0(4) . . . . ?
B4 B3 C2 C1 -35.7(2) . . . . ?
B8 B3 C2 C1 -134.2(3) . . . . ?
B9 B3 C2 C1 -94.9(3) . . . . ?
C1 B3 C2 S2 -111.1(3) . . . . ?
B4 B3 C2 S2 -146.8(2) . . . . ?
B8 B3 C2 S2 114.7(3) . . . . ?
B9 B3 C2 S2 154.0(2) . . . . ?
C1 B3 C2 B6 28.8(3) . . . . ?
B4 B3 C2 B6 -6.9(4) . . . . ?
B8 B3 C2 B6 -105.5(3) . . . . ?
B9 B3 C2 B6 -66.2(3) . . . . ?
C1 B3 C2 B7 94.6(3) . . . . ?
B4 B3 C2 B7 58.9(3) . . . . ?
B8 B3 C2 B7 -39.7(3) . . . . ?
B9 B3 C2 B7 -0.4(3) . . . . ?
C1 B3 C2 B8 134.2(3) . . . . ?
B4 B3 C2 B8 98.5(3) . . . . ?
B9 B3 C2 B8 39.3(2) . . . . ?
B11 B7 C2 C1 2.8(4) . . . . ?
B6 B7 C2 C1 -38.3(3) . . . . ?
B12 B7 C2 C1 67.5(3) . . . . ?
B8 B7 C2 C1 104.5(3) . . . . ?
B11 B7 C2 S2 145.1(3) . . . . ?
B6 B7 C2 S2 104.0(3) . . . . ?
B12 B7 C2 S2 -150.2(3) . . . . ?
B8 B7 C2 S2 -113.2(3) . . . . ?
B11 B7 C2 B6 41.1(3) . . . . ?
B12 B7 C2 B6 105.8(3) . . . . ?
B8 B7 C2 B6 142.8(3) . . . . ?
B11 B7 C2 B3 -62.1(4) . . . . ?
B6 B7 C2 B3 -103.2(3) . . . . ?
B12 B7 C2 B3 2.6(4) . . . . ?
B8 B7 C2 B3 39.5(3) . . . . ?
B11 B7 C2 B8 -101.7(3) . . . . ?
B6 B7 C2 B8 -142.8(3) . . . . ?
B12 B7 C2 B8 -36.9(3) . . . . ?
B12 B8 C2 C1 -62.3(3) . . . . ?
B9 B8 C2 C1 -0.6(4) . . . . ?
B3 B8 C2 C1 41.8(3) . . . . ?
B7 B8 C2 C1 -98.0(3) . . . . ?
B12 B8 C2 S2 149.4(3) . . . . ?
B9 B8 C2 S2 -148.9(3) . . . . ?
B3 B8 C2 S2 -106.6(3) . . . . ?
B7 B8 C2 S2 113.7(3) . . . . ?
B12 B8 C2 B6 1.2(4) . . . . ?
B9 B8 C2 B6 62.8(3) . . . . ?
B3 B8 C2 B6 105.2(3) . . . . ?
B7 B8 C2 B6 -34.6(3) . . . . ?
B12 B8 C2 B3 -104.0(3) . . . . ?
B9 B8 C2 B3 -42.4(3) . . . . ?
B7 B8 C2 B3 -139.8(3) . . . . ?
B12 B8 C2 B7 35.7(2) . . . . ?
B9 B8 C2 B7 97.4(3) . . . . ?
B3 B8 C2 B7 139.8(3) . . . . ?
O1 C3 C4 C5 56.8(5) . . . . ?
N1 C3 C4 C5 -124.1(3) . . . . ?
O1 C3 C4 Co1 -117.5(3) . . . . ?
N1 C3 C4 Co1 61.6(4) . . . . ?
C3 C4 C5 C6 178.0(4) . . . . ?
Co1 C4 C5 C6 -7.9(6) . . . . ?
C4 C5 C6 C7 -11.1(7) . . . . ?
C5 C6 C7 C8 -179.3(4) . . . . ?
C5 C6 C7 S1 1.2(6) . . . . ?
C6 C7 C8 O2 170.5(4) . . . . ?
S1 C7 C8 O2 -9.9(4) . . . . ?
C6 C7 C8 N2 -17.2(5) . . . . ?
S1 C7 C8 N2 162.4(3) . . . . ?
C17 C9 C10 C11 0.7(5) . . . . ?
N1 C9 C10 C11 178.8(3) . . . . ?
C9 C10 C11 C12 -0.7(6) . . . . ?
C10 C11 C12 C18 1.3(6) . . . . ?
C18 C13 C14 C15 -0.2(5) . . . . ?
C13 C14 C15 C16 0.4(6) . . . . ?
C14 C15 C16 C17 -1.6(6) . . . . ?
N1 C9 C17 C18 -179.2(3) . . . . ?
C10 C9 C17 C18 -1.2(5) . . . . ?
N1 C9 C17 C16 1.7(5) . . . . ?
C10 C9 C17 C16 179.8(3) . . . . ?
C15 C16 C17 C9 -178.5(4) . . . . ?
C15 C16 C17 C18 2.5(5) . . . . ?
C14 C13 C18 C17 1.2(5) . . . . ?
C14 C13 C18 C12 178.1(3) . . . . ?
C9 C17 C18 C13 178.7(3) . . . . ?
C16 C17 C18 C13 -2.3(5) . . . . ?
C9 C17 C18 C12 1.8(5) . . . . ?
C16 C17 C18 C12 -179.1(3) . . . . ?
C11 C12 C18 C13 -178.7(3) . . . . ?
C11 C12 C18 C17 -1.8(5) . . . . ?
C27 C19 C20 C21 1.3(5) . . . . ?
N2 C19 C20 C21 176.4(3) . . . . ?
C19 C20 C21 C22 -0.7(5) . . . . ?
C20 C21 C22 C28 0.7(6) . . . . ?
C28 C23 C24 C25 1.1(6) . . . . ?
C23 C24 C25 C26 -0.1(5) . . . . ?
C24 C25 C26 C27 -1.9(5) . . . . ?
C20 C19 C27 C28 -2.0(5) . . . . ?
N2 C19 C27 C28 -176.7(3) . . . . ?
C20 C19 C27 C26 178.4(3) . . . . ?
N2 C19 C27 C26 3.6(6) . . . . ?
C25 C26 C27 C19 -177.7(4) . . . . ?
C25 C26 C27 C28 2.6(6) . . . . ?
C21 C22 C28 C23 -178.2(4) . . . . ?
C21 C22 C28 C27 -1.3(6) . . . . ?
C24 C23 C28 C22 176.6(4) . . . . ?
C24 C23 C28 C27 -0.3(6) . . . . ?
C19 C27 C28 C22 2.0(6) . . . . ?
C26 C27 C28 C22 -178.4(3) . . . . ?
C19 C27 C28 C23 178.9(4) . . . . ?
C26 C27 C28 C23 -1.4(5) . . . . ?
C34 C29 C30 C31 -178.0(3) . . . . ?
C33 C29 C30 C31 -1.2(4) . . . . ?
Co1 C29 C30 C31 -60.5(2) . . . . ?
C34 C29 C30 C35 10.1(6) . . . . ?
C33 C29 C30 C35 -173.1(3) . . . . ?
Co1 C29 C30 C35 127.6(4) . . . . ?
C34 C29 C30 Co1 -117.5(3) . . . . ?
C33 C29 C30 Co1 59.2(2) . . . . ?
C29 C30 C31 C32 2.1(4) . . . . ?
C35 C30 C31 C32 174.3(3) . . . . ?
Co1 C30 C31 C32 -62.6(2) . . . . ?
C29 C30 C31 C36 -168.9(3) . . . . ?
C35 C30 C31 C36 3.3(5) . . . . ?
Co1 C30 C31 C36 126.4(4) . . . . ?
C29 C30 C31 Co1 64.7(3) . . . . ?
C35 C30 C31 Co1 -123.1(3) . . . . ?
C36 C31 C32 C33 168.7(4) . . . . ?
C30 C31 C32 C33 -2.0(4) . . . . ?
Co1 C31 C32 C33 -62.4(3) . . . . ?
C36 C31 C32 C37 -4.4(7) . . . . ?
C30 C31 C32 C37 -175.1(4) . . . . ?
Co1 C31 C32 C37 124.5(4) . . . . ?
C36 C31 C32 Co1 -128.9(4) . . . . ?
C30 C31 C32 Co1 60.4(2) . . . . ?
C31 C32 C33 C38 -175.8(4) . . . . ?
C37 C32 C33 C38 -1.9(6) . . . . ?
Co1 C32 C33 C38 123.9(4) . . . . ?
C31 C32 C33 C29 1.4(4) . . . . ?
C37 C32 C33 C29 175.3(3) . . . . ?
Co1 C32 C33 C29 -59.0(3) . . . . ?
C31 C32 C33 Co1 60.4(3) . . . . ?
C37 C32 C33 Co1 -125.7(3) . . . . ?
C30 C29 C33 C32 0.0(4) . . . . ?
C34 C29 C33 C32 176.1(4) . . . . ?
Co1 C29 C33 C32 56.6(3) . . . . ?
C30 C29 C33 C38 177.5(3) . . . . ?
C34 C29 C33 C38 -6.4(6) . . . . ?
Co1 C29 C33 C38 -125.9(3) . . . . ?
C30 C29 C33 Co1 -56.6(2) . . . . ?
C34 C29 C33 Co1 119.5(4) . . . . ?
Cl1 C39 Cl2 C39 -142(100) . . . 2_756 ?
C5 C4 Co1 C30 -66.5(3) . . . . ?
C3 C4 Co1 C30 107.2(3) . . . . ?
C5 C4 Co1 C31 -97.4(3) . . . . ?
C3 C4 Co1 C31 76.3(3) . . . . ?
C5 C4 Co1 C32 -134.6(3) . . . . ?
C3 C4 Co1 C32 39.1(3) . . . . ?
C5 C4 Co1 C33 -149.3(3) . . . . ?
C3 C4 Co1 C33 24.4(4) . . . . ?
C5 C4 Co1 C29 -83.2(5) . . . . ?
C3 C4 Co1 C29 90.5(4) . . . . ?
C5 C4 Co1 S1 24.3(3) . . . . ?
C3 C4 Co1 S1 -162.0(3) . . . . ?
C5 C4 Co1 S2 117.6(3) . . . . ?
C3 C4 Co1 S2 -68.7(3) . . . . ?
C29 C30 Co1 C4 -169.3(2) . . . . ?
C31 C30 Co1 C4 -49.1(2) . . . . ?
C35 C30 Co1 C4 66.3(4) . . . . ?
C29 C30 Co1 C31 -120.3(3) . . . . ?
C35 C30 Co1 C31 115.3(4) . . . . ?
C29 C30 Co1 C32 -82.2(2) . . . . ?
C31 C30 Co1 C32 38.09(19) . . . . ?
C35 C30 Co1 C32 153.4(4) . . . . ?
C29 C30 Co1 C33 -39.1(2) . . . . ?
C31 C30 Co1 C33 81.2(2) . . . . ?
C35 C30 Co1 C33 -163.5(4) . . . . ?
C31 C30 Co1 C29 120.3(3) . . . . ?
C35 C30 Co1 C29 -124.4(4) . . . . ?
C29 C30 Co1 S1 95.7(2) . . . . ?
C31 C30 Co1 S1 -144.01(18) . . . . ?
C35 C30 Co1 S1 -28.7(3) . . . . ?
C29 C30 Co1 S2 3.4(3) . . . . ?
C31 C30 Co1 S2 123.63(19) . . . . ?
C35 C30 Co1 S2 -121.0(3) . . . . ?
C32 C31 Co1 C4 -106.6(2) . . . . ?
C36 C31 Co1 C4 18.6(4) . . . . ?
C30 C31 Co1 C4 138.7(2) . . . . ?
C32 C31 Co1 C30 114.7(3) . . . . ?
C36 C31 Co1 C30 -120.1(4) . . . . ?
C36 C31 Co1 C32 125.3(5) . . . . ?
C30 C31 Co1 C32 -114.7(3) . . . . ?
C32 C31 Co1 C33 36.6(2) . . . . ?
C36 C31 Co1 C33 161.8(4) . . . . ?
C30 C31 Co1 C33 -78.1(2) . . . . ?
C32 C31 Co1 C29 79.4(2) . . . . ?
C36 C31 Co1 C29 -155.3(4) . . . . ?
C30 C31 Co1 C29 -35.27(19) . . . . ?
C32 C31 Co1 S1 158.34(18) . . . . ?
C36 C31 Co1 S1 -76.4(4) . . . . ?
C30 C31 Co1 S1 43.7(2) . . . . ?
C32 C31 Co1 S2 -11.4(3) . . . . ?
C36 C31 Co1 S2 113.8(3) . . . . ?
C30 C31 Co1 S2 -126.1(2) . . . . ?
C31 C32 Co1 C4 75.8(2) . . . . ?
C33 C32 Co1 C4 -163.8(2) . . . . ?
C37 C32 Co1 C4 -49.6(3) . . . . ?
C31 C32 Co1 C30 -42.3(2) . . . . ?
C33 C32 Co1 C30 78.2(2) . . . . ?
C37 C32 Co1 C30 -167.7(4) . . . . ?
C33 C32 Co1 C31 120.5(3) . . . . ?
C37 C32 Co1 C31 -125.4(4) . . . . ?
C31 C32 Co1 C33 -120.5(3) . . . . ?
C37 C32 Co1 C33 114.1(4) . . . . ?
C31 C32 Co1 C29 -84.4(2) . . . . ?
C33 C32 Co1 C29 36.1(2) . . . . ?
C37 C32 Co1 C29 150.2(4) . . . . ?
C31 C32 Co1 S1 -47.2(3) . . . . ?
C33 C32 Co1 S1 73.3(3) . . . . ?
C37 C32 Co1 S1 -172.6(2) . . . . ?
C31 C32 Co1 S2 173.19(19) . . . . ?
C33 C32 Co1 S2 -66.3(2) . . . . ?
C37 C32 Co1 S2 47.8(3) . . . . ?
C32 C33 Co1 C4 23.4(3) . . . . ?
C38 C33 Co1 C4 -101.7(4) . . . . ?
C29 C33 Co1 C4 144.9(2) . . . . ?
C32 C33 Co1 C30 -83.3(2) . . . . ?
C38 C33 Co1 C30 151.5(4) . . . . ?
C29 C33 Co1 C30 38.2(2) . . . . ?
C32 C33 Co1 C31 -36.0(2) . . . . ?
C38 C33 Co1 C31 -161.1(4) . . . . ?
C29 C33 Co1 C31 85.5(2) . . . . ?
C38 C33 Co1 C32 -125.1(4) . . . . ?
C29 C33 Co1 C32 121.5(3) . . . . ?
C32 C33 Co1 C29 -121.5(3) . . . . ?
C38 C33 Co1 C29 113.4(4) . . . . ?
C32 C33 Co1 S1 -148.39(18) . . . . ?
C38 C33 Co1 S1 86.5(3) . . . . ?
C29 C33 Co1 S1 -26.9(2) . . . . ?
C32 C33 Co1 S2 118.7(2) . . . . ?
C38 C33 Co1 S2 -6.4(3) . . . . ?
C29 C33 Co1 S2 -119.8(2) . . . . ?
C30 C29 Co1 C4 23.8(4) . . . . ?
C34 C29 Co1 C4 136.7(4) . . . . ?
C33 C29 Co1 C4 -92.6(4) . . . . ?
C34 C29 Co1 C30 112.9(4) . . . . ?
C33 C29 Co1 C30 -116.4(3) . . . . ?
C30 C29 Co1 C31 39.0(2) . . . . ?
C34 C29 Co1 C31 151.9(4) . . . . ?
C33 C29 Co1 C31 -77.4(2) . . . . ?
C30 C29 Co1 C32 80.6(2) . . . . ?
C34 C29 Co1 C32 -166.4(4) . . . . ?
C33 C29 Co1 C32 -35.8(2) . . . . ?
C30 C29 Co1 C33 116.4(3) . . . . ?
C34 C29 Co1 C33 -130.7(4) . . . . ?
C30 C29 Co1 S1 -84.3(2) . . . . ?
C34 C29 Co1 S1 28.6(3) . . . . ?
C33 C29 Co1 S1 159.26(19) . . . . ?
C30 C29 Co1 S2 -178.03(19) . . . . ?
C34 C29 Co1 S2 -65.1(3) . . . . ?
C33 C29 Co1 S2 65.6(2) . . . . ?
O1 C3 N1 C9 -6.6(6) . . . . ?
C4 C3 N1 C9 174.3(3) . . . . ?
C17 C9 N1 C3 -156.3(4) . . . . ?
C10 C9 N1 C3 25.6(6) . . . . ?
O2 C8 N2 C19 -7.6(5) . . . . ?
C7 C8 N2 C19 -179.4(3) . . . . ?
C20 C19 N2 C8 57.6(5) . . . . ?
C27 C19 N2 C8 -127.5(4) . . . . ?
C6 C7 S1 C1 -95.9(3) . . . . ?
C8 C7 S1 C1 84.5(3) . . . . ?
C6 C7 S1 Co1 20.4(3) . . . . ?
C8 C7 S1 Co1 -159.2(2) . . . . ?
C2 C1 S1 C7 125.3(2) . . . . ?
B6 C1 S1 C7 -164.4(2) . . . . ?
B5 C1 S1 C7 -94.6(3) . . . . ?
B3 C1 S1 C7 54.8(3) . . . . ?
B4 C1 S1 C7 -20.0(3) . . . . ?
C2 C1 S1 Co1 6.2(3) . . . . ?
B6 C1 S1 Co1 76.5(2) . . . . ?
B5 C1 S1 Co1 146.3(2) . . . . ?
B3 C1 S1 Co1 -64.3(2) . . . . ?
B4 C1 S1 Co1 -139.1(2) . . . . ?
C4 Co1 S1 C7 -27.52(16) . . . . ?
C30 Co1 S1 C7 91.60(15) . . . . ?
C31 Co1 S1 C7 63.61(17) . . . . ?
C32 Co1 S1 C7 96.1(3) . . . . ?
C33 Co1 S1 C7 146.74(17) . . . . ?
C29 Co1 S1 C7 130.00(16) . . . . ?
S2 Co1 S1 C7 -122.26(12) . . . . ?
C4 Co1 S1 C1 87.43(15) . . . . ?
C30 Co1 S1 C1 -153.45(16) . . . . ?
C31 Co1 S1 C1 178.56(16) . . . . ?
C32 Co1 S1 C1 -148.9(3) . . . . ?
C33 Co1 S1 C1 -98.31(17) . . . . ?
C29 Co1 S1 C1 -115.05(16) . . . . ?
S2 Co1 S1 C1 -7.31(12) . . . . ?
C1 C2 S2 Co1 -4.6(3) . . . . ?
B6 C2 S2 Co1 -72.2(3) . . . . ?
B3 C2 S2 Co1 66.1(3) . . . . ?
B7 C2 S2 Co1 -141.7(2) . . . . ?
B8 C2 S2 Co1 140.5(2) . . . . ?
C4 Co1 S2 C2 -88.74(16) . . . . ?
C30 Co1 S2 C2 97.6(2) . . . . ?
C31 Co1 S2 C2 178.0(2) . . . . ?
C32 Co1 S2 C2 170.61(16) . . . . ?
C33 Co1 S2 C2 135.26(16) . . . . ?
C29 Co1 S2 C2 99.84(16) . . . . ?
S1 Co1 S2 C2 6.73(13) . . . . ?
